data_4514253
loop_
_publ_author_name
'Deb, Arghya'
'Singh, Sukriti'
'Seth, Kapileswar'
'Pimparkar, Sandeep'
'Bhaskararao, Bangaru'
'Guin, Srimanta'
'Sunoj, Raghavan B.'
'Maiti, Debabrata'

_publ_section_title
;
 Experimental and Computational Studies on Remote \g-C(sp3)--H Silylation
 and Germanylation of Aliphatic Carboxamides
;
_journal_issue 12
_journal_name_full 'ACS Catalysis'
_journal_page_first 8171
_journal_paper_doi 10.1021/acscatal.7b03056
_journal_volume 7
_journal_year 2017
_chemical_formula_moiety 'C24 H20 N4 O3 Pd'
_chemical_formula_sum 'C24 H20 N4 O3 Pd'
_chemical_formula_weight 259.92
_space_group_crystal_system triclinic
_space_group_IT_number 2
_space_group_name_Hall '-P 1'
_space_group_name_H-M_alt 'P -1'
_symmetry_space_group_name_Hall '-P 1'
_symmetry_space_group_name_H-M 'P -1'
_atom_sites_solution_hydrogens geom
_audit_creation_date 2017-05-12
_audit_creation_method
;
Olex2 1.2
(compiled 2016.08.25 svn.r3337 for OlexSys, GUI svn.r5221)
;
_cell_angle_alpha 95.970(18)
_cell_angle_beta 98.14(2)
_cell_angle_gamma 94.164(18)
_cell_formula_units_Z 2
_cell_length_a 8.323(2)
_cell_length_b 11.108(2)
_cell_length_c 11.747(3)
_cell_measurement_reflns_used 811
_cell_measurement_temperature 293(2)
_cell_measurement_theta_max 64.2230
_cell_measurement_theta_min 3.8430
_cell_volume 1065.0(4)
_computing_cell_refinement 'CrysAlisPro 1.171.38.43 (Rigaku OD, 2015)'
_computing_data_collection 'CrysAlisPro 1.171.38.43 (Rigaku OD, 2015)'
_computing_data_reduction 'CrysAlisPro 1.171.38.43 (Rigaku OD, 2015)'
_computing_molecular_graphics 'Olex2 (Dolomanov et al., 2009)'
_computing_publication_material 'Olex2 (Dolomanov et al., 2009)'
_computing_structure_refinement 'ShelXL (Sheldrick, 2015)'
_computing_structure_solution SHELXTL
_diffrn_ambient_temperature 293(2)
_diffrn_detector 'CCD plate'
_diffrn_measured_fraction_theta_full 0.974
_diffrn_measured_fraction_theta_max 0.974
_diffrn_measurement_details
;
List of Runs (angles in degrees, time in seconds):

  # Type    Start    End  Width  t~exp~   \w     \q     \k     \f   Frames
--------------------------------------------------------------------------
  1  \w   -191.00 -11.00   1.00    8.00    -- -101.00   0.00 108.00  180
  2  \w   -122.00  58.00   1.00    8.00    --  -32.00   0.00 108.00  180
  3  \w   -135.00 -11.00   1.00    8.00    -- -101.00  72.00 -36.00  124
  4  \w   -135.00 -17.00   1.00    8.00    -- -101.00  72.00-180.00  118
  5  \w   -103.00 -16.00   1.00    8.00    -- -101.00  72.00  36.00   87
  6  \w   -106.00 -18.00   1.00    8.00    -- -101.00  72.00-108.00   88
  7  \w   -105.00 -16.00   1.00    8.00    -- -101.00  72.00 108.00   89
  8  \w    -66.00   2.00   1.00    8.00    --  -32.00  72.00 108.00   68
  9  \w    -50.00 -48.00   1.00    8.00    --  -32.00  72.00-108.00    2
;
_diffrn_measurement_device 'abstract diffractometer'
_diffrn_measurement_device_type 'dtrek-CrysAlisPro-abstract goniometer imported rigaku-d*trek images'
_diffrn_measurement_method '\w scans'
_diffrn_orient_matrix_type 'CrysAlisPro convention (1999,Acta A55,543-557)'
_diffrn_orient_matrix_UB_11 -0.1763864000
_diffrn_orient_matrix_UB_12 0.0322256000
_diffrn_orient_matrix_UB_13 -0.0321820000
_diffrn_orient_matrix_UB_21 -0.0370834000
_diffrn_orient_matrix_UB_22 -0.1167281000
_diffrn_orient_matrix_UB_23 -0.0857493000
_diffrn_orient_matrix_UB_31 -0.0524843000
_diffrn_orient_matrix_UB_32 -0.0702132000
_diffrn_orient_matrix_UB_33 0.0970010000
_diffrn_radiation_monochromator graphite
_diffrn_radiation_probe x-ray
_diffrn_radiation_type CuK\a
_diffrn_radiation_wavelength 1.54184
_diffrn_reflns_av_R_equivalents 0.2606
_diffrn_reflns_av_unetI/netI 0.2603
_diffrn_reflns_Laue_measured_fraction_full 0.974
_diffrn_reflns_Laue_measured_fraction_max 0.974
_diffrn_reflns_limit_h_max 9
_diffrn_reflns_limit_h_min -9
_diffrn_reflns_limit_k_max 12
_diffrn_reflns_limit_k_min -13
_diffrn_reflns_limit_l_max 13
_diffrn_reflns_limit_l_min -10
_diffrn_reflns_number 6364
_diffrn_reflns_point_group_measured_fraction_full 0.974
_diffrn_reflns_point_group_measured_fraction_max 0.974
_diffrn_reflns_theta_full 65.000
_diffrn_reflns_theta_max 65.000
_diffrn_reflns_theta_min 3.827
_diffrn_source 'fine-focus sealed X-ray tube'
_diffrn_source_type 'Enhance (Cu) X-ray Source'
_exptl_absorpt_coefficient_mu 7.319
_exptl_absorpt_correction_T_max 1.00000
_exptl_absorpt_correction_T_min 0.44604
_exptl_absorpt_correction_type multi-scan
_exptl_absorpt_process_details
;
CrysAlisPro 1.171.38.43 (Rigaku Oxford Diffraction, 2015)
Empirical absorption correction using spherical harmonics,
 implemented in SCALE3 ABSPACK scaling algorithm.
;
_exptl_crystal_colour yellow
_exptl_crystal_colour_primary yellow
_exptl_crystal_density_diffrn 1.621
_exptl_crystal_density_meas ?
_exptl_crystal_description PLATE
_exptl_crystal_F_000 526
_exptl_crystal_size_max 0.21
_exptl_crystal_size_mid 0.14
_exptl_crystal_size_min 0.03
_refine_diff_density_max 1.987
_refine_diff_density_min -2.247
_refine_diff_density_rms 0.287
_refine_ls_extinction_method none
_refine_ls_goodness_of_fit_ref 1.131
_refine_ls_hydrogen_treatment constr
_refine_ls_matrix_type full
_refine_ls_number_parameters 231
_refine_ls_number_reflns 3523
_refine_ls_number_restraints 2
_refine_ls_restrained_S_all 1.131
_refine_ls_R_factor_all 0.2606
_refine_ls_R_factor_gt 0.1739
_refine_ls_shift/su_max 2.927
_refine_ls_shift/su_mean 0.118
_refine_ls_structure_factor_coef Fsqd
_refine_ls_weighting_details 'w=1/[\s^2^(Fo^2^)+(0.2000P)^2^] where P=(Fo^2^+2Fc^2^)/3'
_refine_ls_weighting_scheme calc
_refine_ls_wR_factor_gt 0.3856
_refine_ls_wR_factor_ref 0.4866
_reflns_Friedel_coverage 0.000
_reflns_number_gt 1328
_reflns_number_total 3523
_reflns_threshold_expression 'I > 2\s(I)'
_cod_data_source_file cs7b03056_si_002.cif
_cod_data_source_block c24h20n4o3pd
_cod_depositor_comments
;
The following automatic conversions were performed:

'_exptl_crystal_density_meas' value 'not measured' was changed to '?'
- the value is perceived as not measured.

Automatic conversion script
Id: cif_fix_values 4973 2017-02-22 13:04:09Z antanas 

 Adding full bibliography for 4514253.cif.

2020-09-02
Z value and formula fixed to values more according to usual
chemical conventions.                 miguel
;
_cod_original_formula_weight 259.92
_cod_original_formula_moiety '0.5(C24 H20 N4 O3 Pd)'
_cod_original_formula_units_Z 4
_cod_original_formula_sum 'C12 H10.50 N2 O1.50 Pd0.50'
_cod_database_code 4514253
_shelx_space_group_comment
;
The symmetry employed for this shelxl refinement is uniquely defined
by the following loop, which should always be used as a source of
symmetry information in preference to the above space-group names.
They are only intended as comments.
;
_exptl_absorpt_special_details Numerical
_reflns_odcompleteness_completeness 91.33
_reflns_odcompleteness_iscentric 1
_reflns_odcompleteness_theta 73.99
_olex2_refinement_description
;
1. Fixed Uiso
 At 1.2 times of:
  All C(H) groups, All C(H,H) groups
 At 1.5 times of:
  All C(H,H,H) groups
2. Restrained distances
 C10-O1
 1.25 with sigma of 0.02
 C10-N2
 1.35 with sigma of 0.02
3. Uiso/Uaniso restraints and constraints
Uanis(C9) = Uanis(N1) = Uanis(C1) = Uanis(C2) = Uanis(C3) = Uanis(C4)
Uanis(C20) = Uanis(C21) = Uanis(C22)
Uanis(C23) = Uanis(C24)
4.a Ternary CH refined with riding coordinates:
 C11(H11), C20(H20)
4.b Secondary CH2 refined with riding coordinates:
 C21(H21A,H21B)
4.c Aromatic/amide H refined with riding coordinates:
 C2(H2), C7(H7), C1(H1), C5(H5), C6(H6), C14(H14), C17(H17), C16(H16),
 C15(H15), C3(H3)
4.d Fitted hexagon refined as free rotating group:
 C14(C13,C18,C17,C16,C15)
4.e Idealised Me refined as rotating group:
 C24(H24A,H24B,H24C), C22(H22A,H22B,H22C)
;
_shelx_shelxl_version_number 2014/7
_olex2_submission_special_instructions 'No special instructions were received'
_oxdiff_exptl_absorpt_empirical_details
;
Empirical correction (ABSPACK) includes:
- Absorption correction using spherical harmonics
- Frame scaling
- Detector area scaling
;
_oxdiff_exptl_absorpt_empirical_full_max 3.291
_oxdiff_exptl_absorpt_empirical_full_min 0.411

loop_
_space_group_symop_operation_xyz
'x, y, z'
'-x, -y, -z'

loop_
_atom_site_label
_atom_site_type_symbol
_atom_site_fract_x
_atom_site_fract_y
_atom_site_fract_z
_atom_site_U_iso_or_equiv
_atom_site_adp_type
_atom_site_occupancy
_atom_site_site_symmetry_order
_atom_site_calc_flag
_atom_site_refinement_flags_posn
Pd1 Pd 0.2679(2) 0.51328(16) 0.43707(19) 0.0695(9) Uani 1 1 d .
N4 N 0.325(2) 0.3428(16) 0.452(2) 0.087(9) Uani 1 1 d .
N1 N 0.187(3) 0.546(2) 0.598(2) 0.075(3) Uani 1 1 d .
O1 O 0.199(3) 0.8675(16) 0.353(2) 0.112(8) Uani 1 1 d D
O2 O 0.581(4) 0.887(2) 0.279(3) 0.144(12) Uani 1 1 d .
N2 N 0.216(3) 0.6881(16) 0.434(2) 0.094(9) Uani 1 1 d D
C2 C 0.135(3) 0.488(2) 0.786(2) 0.075(3) Uani 1 1 d .
H2 H 0.1324 0.4303 0.8378 0.090 Uiso 1 1 calc R
O3 O 0.105(3) 0.7923(18) 0.067(2) 0.108(8) Uani 1 1 d .
C9 C 0.143(3) 0.651(2) 0.617(2) 0.075(3) Uani 1 1 d .
C4 C 0.080(3) 0.689(2) 0.737(2) 0.075(3) Uani 1 1 d .
C19 C 0.239(4) 0.849(3) 0.114(4) 0.094(12) Uani 1 1 d .
C7 C 0.081(3) 0.850(2) 0.556(3) 0.091(10) Uani 1 1 d .
H7 H 0.0705 0.9017 0.4991 0.110 Uiso 1 1 calc R
C1 C 0.180(3) 0.461(2) 0.678(2) 0.075(3) Uani 1 1 d .
H1 H 0.2069 0.3826 0.6571 0.090 Uiso 1 1 calc R
C5 C 0.023(3) 0.810(2) 0.742(3) 0.080(10) Uani 1 1 d .
H5 H -0.0256 0.8361 0.8056 0.096 Uiso 1 1 calc R
C21 C 0.355(4) 0.493(3) 0.285(3) 0.105(7) Uani 1 1 d .
H21A H 0.4389 0.4368 0.2917 0.126 Uiso 1 1 calc R
H21B H 0.2670 0.4546 0.2261 0.126 Uiso 1 1 calc R
C10 C 0.243(5) 0.7614(19) 0.356(3) 0.138(18) Uani 1 1 d D
C24 C 0.391(3) 0.115(2) 0.438(3) 0.079(6) Uani 1 1 d .
H24A H 0.3548 0.0779 0.3601 0.119 Uiso 1 1 calc GR
H24B H 0.3356 0.0733 0.4904 0.119 Uiso 1 1 calc GR
H24C H 0.5065 0.1103 0.4568 0.119 Uiso 1 1 calc GR
C6 C 0.035(3) 0.886(2) 0.665(3) 0.073(8) Uani 1 1 d .
H6 H 0.0117 0.9657 0.6824 0.087 Uiso 1 1 calc R
C14 C 0.524(2) 1.1185(19) 0.1624(18) 0.124(15) Uani 1 1 d .
H14 H 0.6227 1.1379 0.2108 0.149 Uiso 1 1 calc R
C13 C 0.442(3) 1.0038(16) 0.1568(15) 0.077(8) Uani 1 1 d G
C18 C 0.294(2) 0.9748(13) 0.0845(17) 0.081(9) Uani 1 1 d G
C17 C 0.228(2) 1.0604(18) 0.0178(17) 0.101(11) Uani 1 1 d G
H17 H 0.1286 1.0410 -0.0306 0.121 Uiso 1 1 calc R
C16 C 0.309(3) 1.1750(16) 0.0233(19) 0.113(16) Uani 1 1 d G
H16 H 0.2649 1.2323 -0.0213 0.135 Uiso 1 1 calc R
C15 C 0.457(3) 1.2041(14) 0.096(2) 0.086(10) Uani 1 1 d G
H15 H 0.5120 1.2807 0.0994 0.103 Uiso 1 1 calc R
N3 N 0.357(3) 0.809(2) 0.195(2) 0.101(10) Uani 1 1 d .
C23 C 0.353(3) 0.255(3) 0.448(3) 0.079(6) Uani 1 1 d .
C8 C 0.143(4) 0.732(2) 0.532(2) 0.091(11) Uani 1 1 d .
C12 C 0.472(5) 0.882(2) 0.217(3) 0.104(13) Uani 1 1 d .
C22 C 0.449(4) 0.582(3) 0.118(3) 0.105(7) Uani 1 1 d .
H22A H 0.3448 0.5743 0.0698 0.157 Uiso 1 1 calc GR
H22B H 0.4983 0.5066 0.1094 0.157 Uiso 1 1 calc GR
H22C H 0.5181 0.6454 0.0953 0.157 Uiso 1 1 calc GR
C11 C 0.298(8) 0.711(3) 0.259(4) 0.21(4) Uani 1 1 d .
H11 H 0.1985 0.6746 0.2095 0.250 Uiso 1 1 calc R
C20 C 0.428(4) 0.612(3) 0.240(3) 0.105(7) Uani 1 1 d .
H20 H 0.5335 0.6405 0.2872 0.126 Uiso 1 1 calc R
C3 C 0.097(3) 0.599(2) 0.811(2) 0.075(3) Uani 1 1 d .
H3 H 0.0790 0.6204 0.8865 0.090 Uiso 1 1 calc R

loop_
_atom_site_aniso_label
_atom_site_aniso_U_11
_atom_site_aniso_U_22
_atom_site_aniso_U_33
_atom_site_aniso_U_23
_atom_site_aniso_U_13
_atom_site_aniso_U_12
Pd1 0.0720(14) 0.0518(12) 0.0776(16) -0.0191(9) 0.0112(11) -0.0033(9)
N4 0.065(13) 0.034(10) 0.14(2) -0.051(12) -0.040(13) 0.031(9)
N1 0.106(8) 0.062(6) 0.053(7) -0.015(5) 0.027(6) -0.021(6)
O1 0.21(3) 0.054(12) 0.088(17) -0.004(11) 0.076(17) 0.036(14)
O2 0.23(3) 0.086(17) 0.10(2) -0.042(15) 0.03(2) -0.067(19)
N2 0.093(15) 0.028(10) 0.17(3) -0.020(13) 0.075(18) 0.022(10)
C2 0.106(8) 0.062(6) 0.053(7) -0.015(5) 0.027(6) -0.021(6)
O3 0.149(19) 0.065(13) 0.13(2) 0.001(12) 0.074(17) 0.027(13)
C9 0.106(8) 0.062(6) 0.053(7) -0.015(5) 0.027(6) -0.021(6)
C4 0.106(8) 0.062(6) 0.053(7) -0.015(5) 0.027(6) -0.021(6)
C19 0.10(2) 0.064(18) 0.11(3) -0.054(19) 0.06(2) -0.041(17)
C7 0.10(2) 0.059(16) 0.11(3) -0.047(17) 0.028(19) 0.016(15)
C1 0.106(8) 0.062(6) 0.053(7) -0.015(5) 0.027(6) -0.021(6)
C5 0.043(13) 0.054(15) 0.13(3) -0.035(16) 0.025(15) -0.018(11)
C21 0.123(14) 0.063(10) 0.113(16) -0.052(11) -0.007(12) 0.039(10)
C10 0.22(4) 0.037(16) 0.17(4) -0.04(2) 0.14(3) -0.03(2)
C24 0.077(12) 0.085(14) 0.064(14) -0.030(11) 0.006(10) -0.010(11)
C6 0.071(16) 0.044(14) 0.10(2) -0.007(14) 0.026(16) -0.018(12)
C14 0.13(3) 0.11(3) 0.12(4) -0.04(3) 0.04(3) -0.06(2)
C13 0.11(2) 0.09(2) 0.023(14) -0.026(13) 0.013(14) 0.002(17)
C18 0.14(3) 0.037(13) 0.07(2) -0.005(13) 0.047(19) -0.002(15)
C17 0.11(2) 0.053(17) 0.14(3) -0.004(19) 0.05(2) 0.008(17)
C16 0.13(3) 0.08(2) 0.17(4) 0.05(2) 0.13(3) 0.05(2)
C15 0.068(17) 0.09(2) 0.12(3) 0.04(2) 0.051(19) 0.030(16)
N3 0.098(19) 0.10(2) 0.08(2) -0.079(18) 0.024(15) -0.028(17)
C23 0.077(12) 0.085(14) 0.064(14) -0.030(11) 0.006(10) -0.010(11)
C8 0.20(3) 0.037(12) 0.026(15) 0.007(10) -0.011(17) -0.020(16)
C12 0.13(3) 0.049(16) 0.10(3) -0.066(18) -0.04(2) 0.018(19)
C22 0.123(14) 0.063(10) 0.113(16) -0.052(11) -0.007(12) 0.039(10)
C11 0.43(10) 0.037(17) 0.21(5) 0.00(2) 0.25(6) 0.02(3)
C20 0.123(14) 0.063(10) 0.113(16) -0.052(11) -0.007(12) 0.039(10)
C3 0.106(8) 0.062(6) 0.053(7) -0.015(5) 0.027(6) -0.021(6)

loop_
_atom_type_symbol
_atom_type_description
_atom_type_scat_dispersion_real
_atom_type_scat_dispersion_imag
_atom_type_scat_source
C C 0.0181 0.0091 'International Tables Vol C Tables 4.2.6.8 and 6.1.1.4'
H H 0.0000 0.0000 'International Tables Vol C Tables 4.2.6.8 and 6.1.1.4'
N N 0.0311 0.0180 'International Tables Vol C Tables 4.2.6.8 and 6.1.1.4'
O O 0.0492 0.0322 'International Tables Vol C Tables 4.2.6.8 and 6.1.1.4'
Pd Pd 0.1215 3.9337 'International Tables Vol C Tables 4.2.6.8 and 6.1.1.4'

loop_
_geom_angle_atom_site_label_1
_geom_angle_atom_site_label_2
_geom_angle_atom_site_label_3
_geom_angle
N4 Pd1 N1 97.2(10)
N4 Pd1 N2 176.0(10)
N4 Pd1 C21 85.2(12)
N2 Pd1 N1 79.6(10)
C21 Pd1 N1 176.3(10)
C21 Pd1 N2 97.9(11)
C23 N4 Pd1 173(3)
C9 N1 Pd1 112.5(19)
C9 N1 C1 123(2)
C1 N1 Pd1 124.8(18)
C10 N2 Pd1 127.9(16)
C10 N2 C8 119.5(19)
C8 N2 Pd1 112.6(18)
C1 C2 H2 121.9
C3 C2 H2 121.8
C3 C2 C1 116(3)
N1 C9 C4 118(2)
N1 C9 C8 121(3)
C8 C9 C4 121(3)
C5 C4 C9 111(2)
C3 C4 C9 112(2)
C3 C4 C5 136(3)
O3 C19 C18 122(4)
O3 C19 N3 128(3)
N3 C19 C18 111(2)
C6 C7 H7 119.6
C6 C7 C8 121(3)
C8 C7 H7 119.4
N1 C1 H1 118.4
C2 C1 N1 123(3)
C2 C1 H1 118.5
C4 C5 H5 117.0
C6 C5 C4 126(3)
C6 C5 H5 117.1
Pd1 C21 H21A 108.3
Pd1 C21 H21B 107.9
H21A C21 H21B 107.3
C20 C21 Pd1 117.0(18)
C20 C21 H21A 108.3
C20 C21 H21B 107.8
O1 C10 N2 126(2)
O1 C10 C11 116(3)
N2 C10 C11 117(2)
H24A C24 H24B 109.5
H24A C24 H24C 109.5
H24B C24 H24C 109.5
C23 C24 H24A 109.6
C23 C24 H24B 109.4
C23 C24 H24C 109.4
C7 C6 H6 119.0
C5 C6 C7 122(3)
C5 C6 H6 119.0
C13 C14 H14 120.0
C13 C14 C15 120.0
C15 C14 H14 120.0
C14 C13 C18 120.0
C14 C13 C12 136.3(18)
C18 C13 C12 103.7(18)
C13 C18 C19 103(2)
C13 C18 C17 120.0
C17 C18 C19 137(2)
C18 C17 H17 120.0
C16 C17 C18 120.0
C16 C17 H17 120.0
C17 C16 H16 120.0
C17 C16 C15 120.0
C15 C16 H16 120.0
C14 C15 H15 120.0
C16 C15 C14 120.0
C16 C15 H15 120.0
C19 N3 C11 115(4)
C12 N3 C19 110(3)
C12 N3 C11 132(4)
N4 C23 C24 178(3)
N2 C8 C7 128(2)
C9 C8 N2 114(3)
C9 C8 C7 118(3)
O2 C12 C13 116(3)
O2 C12 N3 131(4)
N3 C12 C13 112(3)
H22A C22 H22B 106.2
H22A C22 H22C 106.8
H22B C22 H22C 106.7
C20 C22 H22A 111.2
C20 C22 H22B 113.0
C20 C22 H22C 112.5
C10 C11 N3 109(2)
C10 C11 H11 103.6
C10 C11 C20 132(5)
N3 C11 H11 103.5
N3 C11 C20 102(3)
C20 C11 H11 103.2
C21 C20 C11 105(3)
C21 C20 H20 110.0
C22 C20 C21 108(2)
C22 C20 C11 114(3)
C22 C20 H20 109.1
C11 C20 H20 110.4
C2 C3 C4 127(3)
C2 C3 H3 116.4
C4 C3 H3 116.4

loop_
_geom_bond_atom_site_label_1
_geom_bond_atom_site_label_2
_geom_bond_distance
Pd1 N4 2.004(18)
Pd1 N1 2.11(2)
Pd1 N2 2.023(18)
Pd1 C21 2.02(3)
N4 C23 1.02(3)
N1 C9 1.26(3)
N1 C1 1.40(3)
O1 C10 1.259(18)
O2 C12 1.08(4)
N2 C10 1.319(18)
N2 C8 1.43(4)
C2 H2 0.9300
C2 C1 1.38(4)
C2 C3 1.32(4)
O3 C19 1.26(4)
C9 C4 1.60(4)
C9 C8 1.40(4)
C4 C5 1.46(4)
C4 C3 1.39(4)
C19 C18 1.53(3)
C19 N3 1.40(5)
C7 H7 0.9300
C7 C6 1.41(4)
C7 C8 1.46(4)
C1 H1 0.9300
C5 H5 0.9300
C5 C6 1.30(4)
C21 H21A 0.9700
C21 H21B 0.9700
C21 C20 1.59(5)
C10 C11 1.37(4)
C24 H24A 0.9600
C24 H24B 0.9600
C24 H24C 0.9600
C24 C23 1.61(4)
C6 H6 0.9300
C14 H14 0.9300
C14 C13 1.3900
C14 C15 1.3900
C13 C18 1.3900
C13 C12 1.60(4)
C18 C17 1.3900
C17 H17 0.9300
C17 C16 1.3900
C16 H16 0.9300
C16 C15 1.3900
C15 H15 0.9300
N3 C12 1.19(4)
N3 C11 1.48(4)
C22 H22A 0.9848
C22 H22B 0.9898
C22 H22C 0.9864
C22 C20 1.48(4)
C11 H11 0.9800
C11 C20 1.62(5)
C20 H20 0.9800
C3 H3 0.9300

loop_
_geom_torsion_atom_site_label_1
_geom_torsion_atom_site_label_2
_geom_torsion_atom_site_label_3
_geom_torsion_atom_site_label_4
_geom_torsion
Pd1 N1 C9 C4 -179.3(17)
Pd1 N1 C9 C8 3(4)
Pd1 N1 C1 C2 176(2)
Pd1 N2 C10 O1 175(3)
Pd1 N2 C10 C11 7(6)
Pd1 N2 C8 C9 8(3)
Pd1 N2 C8 C7 -176(2)
Pd1 C21 C20 C22 -167(2)
Pd1 C21 C20 C11 -45(4)
N1 C9 C4 C5 -176(2)
N1 C9 C4 C3 5(3)
N1 C9 C8 N2 -7(4)
N1 C9 C8 C7 176(3)
O1 C10 C11 N3 23(7)
O1 C10 C11 C20 151(4)
N2 C10 C11 N3 -167(4)
N2 C10 C11 C20 -40(8)
O3 C19 C18 C13 178(2)
O3 C19 C18 C17 6(4)
O3 C19 N3 C12 177(3)
O3 C19 N3 C11 -21(4)
C9 N1 C1 C2 -4(4)
C9 C4 C5 C6 -6(4)
C9 C4 C3 C2 -10(4)
C4 C9 C8 N2 175(2)
C4 C9 C8 C7 -2(4)
C4 C5 C6 C7 11(4)
C19 C18 C17 C16 172(2)
C19 N3 C12 O2 175(4)
C19 N3 C12 C13 6(4)
C19 N3 C11 C10 -88(5)
C19 N3 C11 C20 128(3)
C1 N1 C9 C4 1(4)
C1 N1 C9 C8 -177(3)
C1 C2 C3 C4 7(4)
C5 C4 C3 C2 172(3)
C10 N2 C8 C9 -171(3)
C10 N2 C8 C7 5(5)
C10 C11 C20 C21 61(6)
C10 C11 C20 C22 179(5)
C6 C7 C8 N2 -171(3)
C6 C7 C8 C9 6(4)
C14 C13 C18 C19 -174.2(16)
C14 C13 C18 C17 0.0
C14 C13 C12 O2 1(5)
C14 C13 C12 N3 171.8(18)
C13 C14 C15 C16 0.0
C13 C18 C17 C16 0.0
C18 C19 N3 C12 -2(3)
C18 C19 N3 C11 160(2)
C18 C13 C12 O2 -179(3)
C18 C13 C12 N3 -8(3)
C18 C17 C16 C15 0.0
C17 C16 C15 C14 0.0
C15 C14 C13 C18 0.0
C15 C14 C13 C12 -179(3)
N3 C19 C18 C13 -3(2)
N3 C19 C18 C17 -175.6(15)
N3 C11 C20 C21 -169(3)
N3 C11 C20 C22 -51(5)
C8 N2 C10 O1 -6(6)
C8 N2 C10 C11 -174(5)
C8 C9 C4 C5 2(4)
C8 C9 C4 C3 -177(3)
C8 C7 C6 C5 -10(4)
C12 C13 C18 C19 5(2)
C12 C13 C18 C17 179.6(18)
C12 N3 C11 C10 69(7)
C12 N3 C11 C20 -74(4)
C11 N3 C12 O2 17(7)
C11 N3 C12 C13 -153(3)
C3 C2 C1 N1 1(4)
C3 C4 C5 C6 172(3)
